data_4104482
loop_
_publ_author_name
'Keith Huynh'
'Alan J. Lough'
'Michelle A. M. Forgeron'
'Martin Bendle'
'Alejandro Presa Soto'
'Roderick E. Wasylishen'
'Ian Manners'

_publ_section_title
;
 Synthesis and Reactivity of Phosphine-Stabilized Phosphoranimine Cations,
 [R3P.PR'2=NSiMe3]+
;
_journal_name_full 'Journal of the American Chemical Society'
_journal_page_first 7905
_journal_page_last 7916
_journal_paper_doi 10.1021/ja900256g
_journal_volume 131
_journal_year 2009
_chemical_formula_moiety 'C11 H30 N P2 Si, C F3 O3 S'
_chemical_formula_sum 'C12 H30 F3 N O3 P2 S Si'
_chemical_formula_weight 415.46
_chemical_name_systematic
; 
 ? 
;
_space_group_IT_number 61
_symmetry_cell_setting orthorhombic
_symmetry_space_group_name_Hall '-P 2ac 2ab'
_symmetry_space_group_name_H-M 'P b c a'
_atom_sites_solution_hydrogens geom
_atom_sites_solution_primary direct
_atom_sites_solution_secondary difmap
_audit_creation_method SHELXL-97
_cell_angle_alpha 90.00
_cell_angle_beta 90.00
_cell_angle_gamma 90.00
_cell_formula_units_Z 24
_cell_length_a 12.4326(2)
_cell_length_b 28.4196(7)
_cell_length_c 36.7682(9)
_cell_measurement_reflns_used 58490
_cell_measurement_temperature 150(1)
_cell_measurement_theta_max 25.0
_cell_measurement_theta_min 2.6
_cell_volume 12991.3(5)
_computing_cell_refinement 'Denzo-SMN (Otwinowski & Minor, 1997)'
_computing_data_collection 'Collect (Nonius B.V., 1997-2002)'
_computing_data_reduction Denzo-SMN
_computing_molecular_graphics 'SHELXTL V6.1'
_computing_publication_material 'SHELXTL V6.1'
_computing_structure_refinement 'SHELXTL V6.1(Sheldrick, 2001)'
_computing_structure_solution 'SIR-92 (Altomare et al., 1994)'
_diffrn_ambient_temperature 150(2)
_diffrn_detector_area_resol_mean 9
_diffrn_measured_fraction_theta_full 0.998
_diffrn_measured_fraction_theta_max 0.998
_diffrn_measurement_device_type 'Bruker-Nonius KappaCCD'
_diffrn_measurement_method '\f scans and \w scans with \k offsets'
_diffrn_radiation_monochromator graphite
_diffrn_radiation_source 'fine-focus sealed tube'
_diffrn_radiation_type MoK\a
_diffrn_radiation_wavelength 0.71073
_diffrn_reflns_av_R_equivalents 0.0929
_diffrn_reflns_av_sigmaI/netI 0.0714
_diffrn_reflns_limit_h_max 14
_diffrn_reflns_limit_h_min -14
_diffrn_reflns_limit_k_max 33
_diffrn_reflns_limit_k_min -32
_diffrn_reflns_limit_l_max 43
_diffrn_reflns_limit_l_min -43
_diffrn_reflns_number 58490
_diffrn_reflns_theta_full 25.04
_diffrn_reflns_theta_max 25.04
_diffrn_reflns_theta_min 2.64
_diffrn_standards_number 0
_exptl_absorpt_coefficient_mu 0.386
_exptl_absorpt_correction_T_max 0.941
_exptl_absorpt_correction_T_min 0.603
_exptl_absorpt_correction_type multi-scan
_exptl_absorpt_process_details
;
multi-scan from symmetry-related measurements 
 Sortav (Blessing 1995)
;
_exptl_crystal_colour colourless
_exptl_crystal_density_diffrn 1.274
_exptl_crystal_density_method 'not measured'
_exptl_crystal_description needle
_exptl_crystal_F_000 5280
_exptl_crystal_size_max 0.35
_exptl_crystal_size_mid 0.10
_exptl_crystal_size_min 0.08
_refine_diff_density_max 0.364
_refine_diff_density_min -0.305
_refine_diff_density_rms 0.059
_refine_ls_extinction_method none
_refine_ls_goodness_of_fit_ref 1.014
_refine_ls_hydrogen_treatment constr
_refine_ls_matrix_type full
_refine_ls_number_parameters 622
_refine_ls_number_reflns 11447
_refine_ls_number_restraints 0
_refine_ls_restrained_S_all 1.014
_refine_ls_R_factor_all 0.1022
_refine_ls_R_factor_gt 0.0530
_refine_ls_shift/su_max 0.001
_refine_ls_shift/su_mean 0.000
_refine_ls_structure_factor_coef Fsqd
_refine_ls_weighting_details 'calc w=1/[\s^2^(Fo^2^)+(0.0562P)^2^+6.0294P] where P=(Fo^2^+2Fc^2^)/3'
_refine_ls_weighting_scheme calc
_refine_ls_wR_factor_gt 0.1115
_refine_ls_wR_factor_ref 0.1303
_reflns_number_gt 7255
_reflns_number_total 11447
_reflns_threshold_expression I>2\s(I)
_cod_data_source_file ja900256g_si_004.cif
_cod_data_source_block k0734
_cod_database_code 4104482

loop_
_symmetry_equiv_pos_as_xyz
'x, y, z'
'-x+1/2, -y, z+1/2'
'x+1/2, -y+1/2, -z'
'-x, y+1/2, -z+1/2'
'-x, -y, -z'
'x-1/2, y, -z-1/2'
'-x-1/2, y-1/2, z'
'x, -y-1/2, z-1/2'

loop_
_atom_site_label
_atom_site_type_symbol
_atom_site_fract_x
_atom_site_fract_y
_atom_site_fract_z
_atom_site_U_iso_or_equiv
_atom_site_adp_type
_atom_site_occupancy
_atom_site_symmetry_multiplicity
_atom_site_calc_flag
_atom_site_refinement_flags
P1A P 0.57890(7) 0.34556(3) 0.65146(3) 0.0373(2) Uani 1 1 d .
P2A P 0.74335(7) 0.37023(4) 0.66616(3) 0.0487(3) Uani 1 1 d .
Si1A Si 0.77591(8) 0.47603(4) 0.68310(4) 0.0541(3) Uani 1 1 d .
N1A N 0.7333(2) 0.42058(11) 0.67864(11) 0.0655(10) Uani 1 1 d .
C1A C 0.5088(3) 0.39427(13) 0.63146(10) 0.0445(9) Uani 1 1 d .
H1AA H 0.4312 0.3866 0.6303 0.053 Uiso 1 1 calc R
H1AB H 0.5170 0.4220 0.6475 0.053 Uiso 1 1 calc R
C2A C 0.5466(3) 0.40714(15) 0.59397(12) 0.0658(12) Uani 1 1 d .
H2AA H 0.5048 0.4339 0.5850 0.099 Uiso 1 1 calc R
H2AB H 0.5369 0.3802 0.5776 0.099 Uiso 1 1 calc R
H2AC H 0.6230 0.4157 0.5949 0.099 Uiso 1 1 calc R
C3A C 0.5839(3) 0.29623(12) 0.62101(10) 0.0427(9) Uani 1 1 d .
H3AA H 0.6155 0.3067 0.5977 0.051 Uiso 1 1 calc R
H3AB H 0.6322 0.2721 0.6315 0.051 Uiso 1 1 calc R
C4A C 0.4742(3) 0.27368(13) 0.61341(11) 0.0550(11) Uani 1 1 d .
H4AA H 0.4833 0.2471 0.5967 0.082 Uiso 1 1 calc R
H4AB H 0.4263 0.2970 0.6024 0.082 Uiso 1 1 calc R
H4AC H 0.4428 0.2625 0.6363 0.082 Uiso 1 1 calc R
C5A C 0.5090(3) 0.32950(14) 0.69241(10) 0.0537(11) Uani 1 1 d .
H5AA H 0.4380 0.3162 0.6859 0.064 Uiso 1 1 calc R
H5AB H 0.5503 0.3046 0.7051 0.064 Uiso 1 1 calc R
C6A C 0.4922(4) 0.37072(16) 0.71840(11) 0.0694(13) Uani 1 1 d .
H6AA H 0.4535 0.3598 0.7400 0.104 Uiso 1 1 calc R
H6AB H 0.4502 0.3953 0.7062 0.104 Uiso 1 1 calc R
H6AC H 0.5623 0.3835 0.7256 0.104 Uiso 1 1 calc R
C7A C 0.8209(3) 0.3545(2) 0.62748(14) 0.0974(19) Uani 1 1 d .
H7AA H 0.8959 0.3640 0.6312 0.146 Uiso 1 1 calc R
H7AB H 0.7922 0.3703 0.6059 0.146 Uiso 1 1 calc R
H7AC H 0.8176 0.3203 0.6239 0.146 Uiso 1 1 calc R
C8A C 0.7829(4) 0.32925(16) 0.70079(16) 0.0967(19) Uani 1 1 d .
H8AA H 0.8554 0.3370 0.7094 0.145 Uiso 1 1 calc R
H8AB H 0.7827 0.2973 0.6907 0.145 Uiso 1 1 calc R
H8AC H 0.7323 0.3310 0.7212 0.145 Uiso 1 1 calc R
C9A C 0.8601(4) 0.4820(2) 0.72446(16) 0.113(2) Uani 1 1 d .
H9AA H 0.8188 0.4718 0.7458 0.170 Uiso 1 1 calc R
H9AB H 0.8816 0.5149 0.7275 0.170 Uiso 1 1 calc R
H9AC H 0.9244 0.4623 0.7220 0.170 Uiso 1 1 calc R
C10A C 0.6569(4) 0.51460(17) 0.68785(18) 0.113(2) Uani 1 1 d .
H10A H 0.6146 0.5047 0.7090 0.170 Uiso 1 1 calc R
H10B H 0.6125 0.5123 0.6659 0.170 Uiso 1 1 calc R
H10C H 0.6804 0.5472 0.6912 0.170 Uiso 1 1 calc R
C11A C 0.8560(3) 0.49473(17) 0.64318(15) 0.0874(17) Uani 1 1 d .
H11A H 0.9201 0.4748 0.6411 0.131 Uiso 1 1 calc R
H11B H 0.8779 0.5276 0.6462 0.131 Uiso 1 1 calc R
H11C H 0.8124 0.4916 0.6211 0.131 Uiso 1 1 calc R
S1A S 0.67403(6) 0.32101(3) 0.51335(3) 0.0382(2) Uani 1 1 d .
F1A F 0.54587(19) 0.34950(10) 0.46191(7) 0.0797(8) Uani 1 1 d .
F2A F 0.6928(2) 0.38896(9) 0.46566(8) 0.0831(8) Uani 1 1 d .
F3A F 0.56777(18) 0.39966(8) 0.50507(6) 0.0680(7) Uani 1 1 d .
O1A O 0.72906(17) 0.29171(8) 0.48717(7) 0.0495(7) Uani 1 1 d .
O2A O 0.74241(18) 0.34564(9) 0.53800(7) 0.0561(7) Uani 1 1 d .
O3A O 0.58021(18) 0.30013(8) 0.52929(7) 0.0523(7) Uani 1 1 d .
C12A C 0.6184(3) 0.36736(14) 0.48526(11) 0.0506(10) Uani 1 1 d .
P1B P 0.06091(6) 0.33520(3) 0.51185(3) 0.0334(2) Uani 1 1 d .
P2B P 0.22490(6) 0.35533(3) 0.49247(3) 0.0398(2) Uani 1 1 d .
Si1B Si 0.27436(7) 0.46104(3) 0.47951(3) 0.0451(3) Uani 1 1 d .
N1B N 0.2200(2) 0.40701(10) 0.48211(9) 0.0528(9) Uani 1 1 d .
C1B C -0.0011(2) 0.38815(12) 0.52838(10) 0.0395(9) Uani 1 1 d .
H1BA H 0.0044 0.4127 0.5093 0.047 Uiso 1 1 calc R
H1BB H -0.0784 0.3820 0.5326 0.047 Uiso 1 1 calc R
C2B C 0.0481(3) 0.40707(13) 0.56331(11) 0.0501(10) Uani 1 1 d .
H2BA H 0.0106 0.4359 0.5705 0.075 Uiso 1 1 calc R
H2BB H 0.1244 0.4140 0.5593 0.075 Uiso 1 1 calc R
H2BC H 0.0410 0.3835 0.5826 0.075 Uiso 1 1 calc R
C3B C 0.0691(2) 0.29124(12) 0.54700(10) 0.0386(9) Uani 1 1 d .
H3BA H 0.1143 0.2649 0.5382 0.046 Uiso 1 1 calc R
H3BB H 0.1053 0.3051 0.5685 0.046 Uiso 1 1 calc R
C4B C -0.0397(3) 0.27175(14) 0.55876(11) 0.0550(11) Uani 1 1 d .
H4BA H -0.0292 0.2480 0.5778 0.083 Uiso 1 1 calc R
H4BB H -0.0756 0.2573 0.5378 0.083 Uiso 1 1 calc R
H4BC H -0.0843 0.2974 0.5683 0.083 Uiso 1 1 calc R
C5B C -0.0165(3) 0.31407(12) 0.47375(10) 0.0413(9) Uani 1 1 d .
H5BA H 0.0232 0.2880 0.4620 0.050 Uiso 1 1 calc R
H5BB H -0.0855 0.3013 0.4828 0.050 Uiso 1 1 calc R
C6B C -0.0399(3) 0.35146(14) 0.44546(10) 0.0522(10) Uani 1 1 d .
H6BA H -0.0820 0.3376 0.4256 0.078 Uiso 1 1 calc R
H6BB H 0.0279 0.3638 0.4358 0.078 Uiso 1 1 calc R
H6BC H -0.0809 0.3771 0.4567 0.078 Uiso 1 1 calc R
C7B C 0.2482(3) 0.31517(14) 0.45580(11) 0.0517(10) Uani 1 1 d .
H7BA H 0.3193 0.3212 0.4452 0.077 Uiso 1 1 calc R
H7BB H 0.1929 0.3195 0.4371 0.077 Uiso 1 1 calc R
H7BC H 0.2454 0.2828 0.4650 0.077 Uiso 1 1 calc R
C8B C 0.3107(3) 0.33556(14) 0.52869(11) 0.0555(11) Uani 1 1 d .
H8BA H 0.3857 0.3429 0.5228 0.083 Uiso 1 1 calc R
H8BB H 0.3026 0.3015 0.5317 0.083 Uiso 1 1 calc R
H8BC H 0.2906 0.3515 0.5513 0.083 Uiso 1 1 calc R
C9B C 0.1642(3) 0.50475(15) 0.47294(15) 0.0842(16) Uani 1 1 d .
H9BA H 0.1153 0.5037 0.4938 0.126 Uiso 1 1 calc R
H9BB H 0.1244 0.4972 0.4507 0.126 Uiso 1 1 calc R
H9BC H 0.1951 0.5364 0.4708 0.126 Uiso 1 1 calc R
C10B C 0.3676(3) 0.46339(17) 0.43994(13) 0.0725(13) Uani 1 1 d .
H10D H 0.4259 0.4407 0.4435 0.109 Uiso 1 1 calc R
H10E H 0.3978 0.4951 0.4378 0.109 Uiso 1 1 calc R
H10F H 0.3281 0.4556 0.4177 0.109 Uiso 1 1 calc R
C11B C 0.3495(3) 0.47615(15) 0.52152(13) 0.0698(13) Uani 1 1 d .
H11D H 0.3005 0.4752 0.5424 0.105 Uiso 1 1 calc R
H11E H 0.3799 0.5078 0.5192 0.105 Uiso 1 1 calc R
H11F H 0.4077 0.4534 0.5252 0.105 Uiso 1 1 calc R
S1B S 0.18902(7) 0.33828(3) 0.64755(3) 0.0451(3) Uani 1 1 d .
F1B F 0.0851(3) 0.37818(11) 0.70020(8) 0.1138(11) Uani 1 1 d .
F2B F 0.2315(2) 0.41314(9) 0.68579(8) 0.0959(10) Uani 1 1 d .
F3B F 0.0921(2) 0.41948(8) 0.65222(7) 0.0798(8) Uani 1 1 d .
O1B O 0.0889(2) 0.31677(9) 0.63726(8) 0.0599(8) Uani 1 1 d .
O2B O 0.2502(2) 0.31225(10) 0.67368(8) 0.0691(8) Uani 1 1 d .
O3B O 0.2501(2) 0.35740(11) 0.61826(8) 0.0676(8) Uani 1 1 d .
C12B C 0.1471(3) 0.38986(15) 0.67288(12) 0.0585(11) Uani 1 1 d .
P1C P 0.15440(6) 0.18047(3) 0.69473(3) 0.0347(2) Uani 1 1 d .
P2C P 0.15943(7) 0.14955(3) 0.63888(3) 0.0354(2) Uani 1 1 d .
Si1C Si 0.27112(8) 0.05079(4) 0.63919(3) 0.0436(3) Uani 1 1 d .
N1C N 0.2375(2) 0.10865(10) 0.63689(9) 0.0476(8) Uani 1 1 d .
C1C C 0.2819(2) 0.20830(12) 0.70442(10) 0.0422(9) Uani 1 1 d .
H1CA H 0.2896 0.2361 0.6885 0.051 Uiso 1 1 calc R
H1CB H 0.2809 0.2196 0.7299 0.051 Uiso 1 1 calc R
C2C C 0.3801(3) 0.17665(14) 0.69925(12) 0.0568(11) Uani 1 1 d .
H2CA H 0.4455 0.1944 0.7049 0.085 Uiso 1 1 calc R
H2CB H 0.3830 0.1658 0.6740 0.085 Uiso 1 1 calc R
H2CC H 0.3747 0.1495 0.7156 0.085 Uiso 1 1 calc R
C3C C 0.0477(3) 0.22361(12) 0.69631(10) 0.0413(9) Uani 1 1 d .
H3CA H 0.0535 0.2441 0.6746 0.050 Uiso 1 1 calc R
H3CB H -0.0222 0.2070 0.6949 0.050 Uiso 1 1 calc R
C4C C 0.0484(3) 0.25433(14) 0.73004(11) 0.0555(11) Uani 1 1 d .
H4CA H -0.0111 0.2769 0.7288 0.083 Uiso 1 1 calc R
H4CB H 0.1168 0.2714 0.7315 0.083 Uiso 1 1 calc R
H4CC H 0.0399 0.2346 0.7517 0.083 Uiso 1 1 calc R
C5C C 0.1336(3) 0.13541(13) 0.72818(10) 0.0461(9) Uani 1 1 d .
H5CA H 0.1983 0.1151 0.7286 0.055 Uiso 1 1 calc R
H5CB H 0.1280 0.1507 0.7523 0.055 Uiso 1 1 calc R
C6C C 0.0352(3) 0.10399(14) 0.72302(11) 0.0540(11) Uani 1 1 d .
H6CA H 0.0321 0.0808 0.7427 0.081 Uiso 1 1 calc R
H6CB H 0.0404 0.0877 0.6996 0.081 Uiso 1 1 calc R
H6CC H -0.0300 0.1233 0.7234 0.081 Uiso 1 1 calc R
C7C C 0.1991(3) 0.20003(12) 0.61297(10) 0.0434(9) Uani 1 1 d .
H7CA H 0.2047 0.1914 0.5872 0.065 Uiso 1 1 calc R
H7CB H 0.2690 0.2113 0.6217 0.065 Uiso 1 1 calc R
H7CC H 0.1453 0.2250 0.6159 0.065 Uiso 1 1 calc R
C8C C 0.0195(2) 0.13969(13) 0.62864(10) 0.0440(9) Uani 1 1 d .
H8CA H 0.0129 0.1259 0.6043 0.066 Uiso 1 1 calc R
H8CB H -0.0193 0.1697 0.6294 0.066 Uiso 1 1 calc R
H8CC H -0.0114 0.1182 0.6467 0.066 Uiso 1 1 calc R
C9C C 0.1512(3) 0.01225(15) 0.63489(14) 0.0745(14) Uani 1 1 d .
H9CA H 0.1012 0.0188 0.6548 0.112 Uiso 1 1 calc R
H9CB H 0.1737 -0.0208 0.6360 0.112 Uiso 1 1 calc R
H9CC H 0.1156 0.0184 0.6116 0.112 Uiso 1 1 calc R
C10C C 0.3402(4) 0.03905(15) 0.68312(12) 0.0682(13) Uani 1 1 d .
H10G H 0.2913 0.0461 0.7033 0.102 Uiso 1 1 calc R
H10H H 0.4043 0.0590 0.6850 0.102 Uiso 1 1 calc R
H10I H 0.3616 0.0059 0.6842 0.102 Uiso 1 1 calc R
C11C C 0.3643(3) 0.03722(14) 0.60120(12) 0.0637(12) Uani 1 1 d .
H11G H 0.3282 0.0434 0.5780 0.096 Uiso 1 1 calc R
H11H H 0.3854 0.0040 0.6024 0.096 Uiso 1 1 calc R
H11I H 0.4284 0.0571 0.6031 0.096 Uiso 1 1 calc R
S1C S 0.73996(6) 0.19368(3) 0.67614(3) 0.0404(2) Uani 1 1 d .
F1C F 0.61842(18) 0.11880(8) 0.67772(7) 0.0694(7) Uani 1 1 d .
F2C F 0.7412(2) 0.11775(9) 0.63627(8) 0.0911(9) Uani 1 1 d .
F3C F 0.6011(2) 0.16099(10) 0.62965(7) 0.0862(8) Uani 1 1 d .
O1C O 0.65256(19) 0.21992(9) 0.69140(8) 0.0595(8) Uani 1 1 d .
O2C O 0.80629(19) 0.17087(11) 0.70256(8) 0.0664(8) Uani 1 1 d .
O3C O 0.79656(18) 0.21675(9) 0.64730(7) 0.0534(7) Uani 1 1 d .
C12C C 0.6723(3) 0.14525(14) 0.65383(12) 0.0539(10) Uani 1 1 d .

loop_
_atom_site_aniso_label
_atom_site_aniso_U_11
_atom_site_aniso_U_22
_atom_site_aniso_U_33
_atom_site_aniso_U_23
_atom_site_aniso_U_13
_atom_site_aniso_U_12
P1A 0.0385(5) 0.0348(6) 0.0387(6) 0.0011(4) -0.0048(4) 0.0012(4)
P2A 0.0395(5) 0.0419(6) 0.0646(7) -0.0078(5) -0.0107(5) 0.0002(4)
Si1A 0.0417(6) 0.0354(7) 0.0851(9) -0.0074(6) 0.0070(6) -0.0027(5)
N1A 0.060(2) 0.034(2) 0.103(3) -0.0123(19) 0.0088(19) -0.0089(15)
C1A 0.0398(19) 0.042(2) 0.052(3) 0.0021(19) -0.0059(18) 0.0028(16)
C2A 0.076(3) 0.059(3) 0.061(3) 0.020(2) 0.005(2) 0.021(2)
C3A 0.047(2) 0.032(2) 0.049(2) -0.0005(18) -0.0070(17) 0.0036(16)
C4A 0.058(2) 0.047(3) 0.060(3) -0.010(2) -0.004(2) -0.0082(19)
C5A 0.060(2) 0.060(3) 0.042(2) 0.004(2) -0.0012(19) -0.0075(19)
C6A 0.085(3) 0.081(4) 0.042(3) -0.011(2) 0.011(2) -0.012(2)
C7A 0.032(2) 0.149(5) 0.111(4) -0.058(4) 0.006(2) 0.002(3)
C8A 0.094(4) 0.053(3) 0.143(5) 0.016(3) -0.079(4) -0.007(3)
C9A 0.097(4) 0.136(6) 0.107(5) -0.043(4) -0.004(3) -0.033(4)
C10A 0.072(3) 0.058(3) 0.210(7) -0.001(4) 0.050(4) 0.019(3)
C11A 0.068(3) 0.060(3) 0.134(5) 0.030(3) 0.020(3) 0.009(2)
S1A 0.0295(4) 0.0353(5) 0.0499(6) -0.0011(5) -0.0016(4) -0.0001(4)
F1A 0.0732(16) 0.112(2) 0.0542(16) 0.0034(15) -0.0187(13) 0.0181(15)
F2A 0.0912(18) 0.0624(17) 0.096(2) 0.0282(15) 0.0463(16) 0.0097(13)
F3A 0.0782(15) 0.0560(15) 0.0698(17) 0.0103(13) 0.0185(13) 0.0324(12)
O1A 0.0392(13) 0.0407(16) 0.0687(19) -0.0124(14) 0.0048(12) 0.0034(11)
O2A 0.0426(14) 0.0586(18) 0.0672(19) -0.0148(15) -0.0165(13) 0.0009(12)
O3A 0.0442(14) 0.0478(16) 0.0650(19) 0.0079(14) 0.0128(13) -0.0084(12)
C12A 0.047(2) 0.054(3) 0.051(3) 0.005(2) 0.013(2) 0.0085(19)
P1B 0.0246(4) 0.0306(5) 0.0451(6) -0.0003(4) 0.0012(4) 0.0008(3)
P2B 0.0266(4) 0.0391(6) 0.0535(7) 0.0059(5) 0.0042(4) -0.0003(4)
Si1B 0.0345(5) 0.0318(6) 0.0691(8) 0.0057(5) -0.0022(5) 0.0019(4)
N1B 0.0426(17) 0.0348(19) 0.081(3) 0.0074(17) 0.0017(16) -0.0055(13)
C1B 0.0283(17) 0.036(2) 0.054(3) -0.0008(18) -0.0010(16) 0.0021(14)
C2B 0.051(2) 0.042(2) 0.057(3) -0.008(2) 0.0006(19) 0.0099(17)
C3B 0.0364(18) 0.033(2) 0.047(2) 0.0021(17) -0.0001(16) 0.0049(15)
C4B 0.042(2) 0.051(3) 0.072(3) 0.017(2) 0.0058(19) -0.0072(18)
C5B 0.0317(18) 0.044(2) 0.048(2) -0.0077(19) 0.0004(16) 0.0006(15)
C6B 0.044(2) 0.066(3) 0.047(3) -0.002(2) -0.0036(18) 0.0048(19)
C7B 0.042(2) 0.050(3) 0.062(3) 0.002(2) 0.0175(19) 0.0094(17)
C8B 0.0275(19) 0.071(3) 0.068(3) 0.013(2) -0.0015(18) 0.0009(18)
C9B 0.062(3) 0.055(3) 0.135(5) 0.008(3) -0.011(3) 0.022(2)
C10B 0.058(3) 0.080(3) 0.080(3) 0.027(3) 0.007(2) -0.010(2)
C11B 0.058(3) 0.060(3) 0.091(4) -0.019(3) -0.008(2) 0.006(2)
S1B 0.0422(5) 0.0361(6) 0.0569(7) 0.0043(5) -0.0039(5) 0.0042(4)
F1B 0.153(3) 0.114(3) 0.075(2) -0.0142(19) 0.052(2) 0.011(2)
F2B 0.113(2) 0.0558(17) 0.119(3) -0.0198(16) -0.0573(18) -0.0032(15)
F3B 0.0906(17) 0.0485(16) 0.100(2) -0.0125(15) -0.0213(15) 0.0282(13)
O1B 0.0549(16) 0.0465(17) 0.078(2) -0.0006(15) -0.0129(14) -0.0097(13)
O2B 0.0712(18) 0.0471(19) 0.089(2) 0.0147(16) -0.0242(16) 0.0094(14)
O3B 0.0512(16) 0.079(2) 0.073(2) 0.0110(17) 0.0161(15) 0.0087(14)
C12B 0.069(3) 0.050(3) 0.057(3) 0.002(2) -0.003(2) 0.002(2)
P1C 0.0320(5) 0.0324(5) 0.0395(6) -0.0028(4) -0.0024(4) -0.0001(4)
P2C 0.0331(5) 0.0322(5) 0.0410(6) -0.0021(4) -0.0017(4) 0.0013(4)
Si1C 0.0416(5) 0.0318(6) 0.0576(7) -0.0055(5) 0.0002(5) 0.0027(4)
N1C 0.0469(17) 0.0385(19) 0.058(2) -0.0063(16) -0.0044(15) 0.0072(14)
C1C 0.0419(19) 0.036(2) 0.049(2) -0.0047(18) -0.0072(17) -0.0047(16)
C2C 0.037(2) 0.055(3) 0.079(3) -0.008(2) -0.013(2) -0.0010(18)
C3C 0.0396(19) 0.042(2) 0.042(2) -0.0020(18) 0.0026(16) 0.0033(16)
C4C 0.064(3) 0.053(3) 0.049(3) -0.006(2) 0.005(2) 0.015(2)
C5C 0.054(2) 0.040(2) 0.044(2) 0.0020(18) -0.0045(18) -0.0021(17)
C6C 0.057(2) 0.049(3) 0.056(3) 0.013(2) 0.0006(19) -0.0078(19)
C7C 0.045(2) 0.043(2) 0.042(2) -0.0017(18) 0.0017(17) -0.0014(17)
C8C 0.0382(19) 0.053(3) 0.041(2) -0.0071(19) -0.0050(16) -0.0041(17)
C9C 0.055(3) 0.051(3) 0.117(4) -0.013(3) -0.001(3) -0.012(2)
C10C 0.087(3) 0.043(3) 0.074(3) 0.005(2) -0.013(2) 0.010(2)
C11C 0.065(3) 0.050(3) 0.076(3) -0.004(2) 0.009(2) 0.017(2)
S1C 0.0338(5) 0.0424(6) 0.0451(6) 0.0016(5) 0.0029(4) -0.0004(4)
F1C 0.0704(15) 0.0568(16) 0.0810(18) -0.0043(13) 0.0167(13) -0.0226(12)
F2C 0.104(2) 0.0608(18) 0.108(2) -0.0327(16) 0.0430(17) -0.0020(14)
F3C 0.0781(17) 0.118(2) 0.0620(18) -0.0079(16) -0.0256(14) -0.0167(16)
O1C 0.0508(15) 0.0498(17) 0.078(2) -0.0144(15) 0.0214(14) 0.0001(12)
O2C 0.0461(15) 0.092(2) 0.061(2) 0.0277(17) -0.0137(14) -0.0100(14)
O3C 0.0448(14) 0.0532(17) 0.0622(19) 0.0130(14) 0.0134(13) 0.0014(12)
C12C 0.055(2) 0.052(3) 0.055(3) -0.005(2) 0.010(2) 0.003(2)

loop_
_atom_type_symbol
_atom_type_description
_atom_type_scat_dispersion_real
_atom_type_scat_dispersion_imag
_atom_type_scat_source
C C 0.0033 0.0016 'International Tables Vol C Tables 4.2.6.8 and 6.1.1.4'
H H 0.0000 0.0000 'International Tables Vol C Tables 4.2.6.8 and 6.1.1.4'
F F 0.0171 0.0103 'International Tables Vol C Tables 4.2.6.8 and 6.1.1.4'
N N 0.0061 0.0033 'International Tables Vol C Tables 4.2.6.8 and 6.1.1.4'
O O 0.0106 0.0060 'International Tables Vol C Tables 4.2.6.8 and 6.1.1.4'
P P 0.1023 0.0942 'International Tables Vol C Tables 4.2.6.8 and 6.1.1.4'
Si Si 0.0817 0.0704 'International Tables Vol C Tables 4.2.6.8 and 6.1.1.4'
S S 0.1246 0.1234 'International Tables Vol C Tables 4.2.6.8 and 6.1.1.4'

loop_
_geom_angle_atom_site_label_1
_geom_angle_atom_site_label_2
_geom_angle_atom_site_label_3
_geom_angle
C1A P1A C3A 111.34(17)
C1A P1A C5A 107.70(18)
C3A P1A C5A 109.92(18)
C1A P1A P2A 107.61(12)
C3A P1A P2A 111.44(12)
C5A P1A P2A 108.70(14)
N1A P2A C7A 121.9(2)
N1A P2A C8A 115.0(2)
C7A P2A C8A 104.8(3)
N1A P2A P1A 107.24(13)
C7A P2A P1A 102.99(15)
C8A P2A P1A 102.67(16)
N1A Si1A C10A 108.3(2)
N1A Si1A C11A 111.3(2)
C10A Si1A C11A 109.6(2)
N1A Si1A C9A 110.2(2)
C10A Si1A C9A 108.7(3)
C11A Si1A C9A 108.7(2)
P2A N1A Si1A 154.0(2)
C2A C1A P1A 114.3(3)
C4A C3A P1A 114.2(3)
C6A C5A P1A 113.3(3)
O2A S1A O3A 115.34(17)
O2A S1A O1A 115.09(14)
O3A S1A O1A 114.76(15)
O2A S1A C12A 103.49(18)
O3A S1A C12A 102.91(16)
O1A S1A C12A 102.71(17)
F2A C12A F3A 108.0(3)
F2A C12A F1A 107.3(3)
F3A C12A F1A 107.0(3)
F2A C12A S1A 112.4(3)
F3A C12A S1A 111.7(3)
F1A C12A S1A 110.2(3)
C1B P1B C3B 111.27(17)
C1B P1B C5B 108.26(16)
C3B P1B C5B 110.91(17)
C1B P1B P2B 106.55(12)
C3B P1B P2B 110.78(11)
C5B P1B P2B 108.93(12)
N1B P2B C7B 115.73(19)
N1B P2B C8B 120.81(19)
C7B P2B C8B 105.23(19)
N1B P2B P1B 106.93(12)
C7B P2B P1B 103.00(12)
C8B P2B P1B 103.02(13)
N1B Si1B C11B 111.49(19)
N1B Si1B C10B 109.13(19)
C11B Si1B C10B 109.2(2)
N1B Si1B C9B 108.72(18)
C11B Si1B C9B 108.9(2)
C10B Si1B C9B 109.4(2)
P2B N1B Si1B 151.9(2)
C2B C1B P1B 114.2(2)
C4B C3B P1B 113.9(2)
C6B C5B P1B 113.7(3)
O3B S1B O2B 114.90(17)
O3B S1B O1B 115.13(18)
O2B S1B O1B 114.64(17)
O3B S1B C12B 103.5(2)
O2B S1B C12B 103.0(2)
O1B S1B C12B 103.31(18)
F1B C12B F3B 107.3(4)
F1B C12B F2B 108.5(4)
F3B C12B F2B 107.2(3)
F1B C12B S1B 111.0(3)
F3B C12B S1B 111.6(3)
F2B C12B S1B 111.1(3)
C5C P1C C1C 107.67(17)
C5C P1C C3C 110.88(17)
C1C P1C C3C 109.89(16)
C5C P1C P2C 110.69(13)
C1C P1C P2C 109.20(13)
C3C P1C P2C 108.48(12)
N1C P2C C7C 114.33(17)
N1C P2C C8C 119.29(17)
C7C P2C C8C 106.21(17)
N1C P2C P1C 111.33(13)
C7C P2C P1C 100.45(12)
C8C P2C P1C 103.06(12)
N1C Si1C C11C 108.50(18)
N1C Si1C C9C 111.69(17)
C11C Si1C C9C 108.3(2)
N1C Si1C C10C 109.30(18)
C11C Si1C C10C 109.2(2)
C9C Si1C C10C 109.8(2)
P2C N1C Si1C 153.8(2)
C2C C1C P1C 114.7(2)
C4C C3C P1C 114.4(2)
C6C C5C P1C 116.6(3)
O2C S1C O3C 115.31(15)
O2C S1C O1C 114.04(18)
O3C S1C O1C 115.12(16)
O2C S1C C12C 103.38(19)
O3C S1C C12C 103.95(18)
O1C S1C C12C 102.77(17)
F2C C12C F3C 107.6(4)
F2C C12C F1C 108.2(3)
F3C C12C F1C 107.1(3)
F2C C12C S1C 111.6(3)
F3C C12C S1C 110.8(3)
F1C C12C S1C 111.3(3)

loop_
_geom_bond_atom_site_label_1
_geom_bond_atom_site_label_2
_geom_bond_distance
P1A C1A 1.794(3)
P1A C3A 1.795(4)
P1A C5A 1.798(4)
P1A P2A 2.2280(12)
P2A N1A 1.508(3)
P2A C7A 1.776(4)
P2A C8A 1.794(5)
Si1A N1A 1.671(3)
Si1A C10A 1.850(4)
Si1A C11A 1.852(5)
Si1A C9A 1.854(5)
C1A C2A 1.502(5)
C3A C4A 1.532(5)
C5A C6A 1.526(5)
S1A O2A 1.426(2)
S1A O3A 1.434(2)
S1A O1A 1.445(2)
S1A C12A 1.811(4)
F1A C12A 1.344(4)
F2A C12A 1.324(4)
F3A C12A 1.330(4)
P1B C1B 1.796(3)
P1B C3B 1.800(3)
P1B C5B 1.802(3)
P1B P2B 2.2342(12)
P2B N1B 1.519(3)
P2B C7B 1.790(4)
P2B C8B 1.796(4)
Si1B N1B 1.680(3)
Si1B C11B 1.855(4)
Si1B C10B 1.861(4)
Si1B C9B 1.865(4)
C1B C2B 1.520(5)
C3B C4B 1.525(4)
C5B C6B 1.515(5)
S1B O3B 1.426(3)
S1B O2B 1.431(3)
S1B O1B 1.438(3)
S1B C12B 1.813(4)
F1B C12B 1.309(5)
F2B C12B 1.328(5)
F3B C12B 1.324(5)
P1C C5C 1.794(4)
P1C C1C 1.807(3)
P1C C3C 1.807(3)
P1C P2C 2.2344(13)
P2C N1C 1.516(3)
P2C C7C 1.791(4)
P2C C8C 1.802(3)
Si1C N1C 1.699(3)
Si1C C11C 1.855(4)
Si1C C9C 1.856(4)
Si1C C10C 1.860(4)
C1C C2C 1.528(5)
C3C C4C 1.517(5)
C5C C6C 1.526(5)
S1C O2C 1.430(3)
S1C O3C 1.432(3)
S1C O1C 1.433(2)
S1C C12C 1.810(4)
F1C C12C 1.336(4)
F2C C12C 1.327(4)
F3C C12C 1.332(5)
